data_1521395
loop_
_publ_author_name
'Khranenko, S.P.'
'Belyaev, A.V.'
'Gromilov, S.A.'
'Virovets, A.V.'
'Baidina, I.A.'

_publ_section_title
;
 Synthesis and crystal structure of Li2 (Pd (N O2)4) . 2(H2 O)
;
_journal_name_full 'Zhurnal Strukturnoi Khimii (Issue-No. from 1981)'
_journal_page_first 383
_journal_page_last 387
_journal_volume 40
_journal_year 1999
_chemical_formula_sum 'H4 Li2 N4 O10 Pd'
_chemical_name_systematic 'Li2 (Pd (N O2)4) (H2 O)2'
_space_group_IT_number 52
_symmetry_space_group_name_Hall '-P 2a 2bc'
_symmetry_space_group_name_H-M 'P n n a'
_cell_angle_alpha 90
_cell_angle_beta 90
_cell_angle_gamma 90
_cell_formula_units_Z 4
_cell_length_a 11.2877
_cell_length_b 8.4286
_cell_length_c 10.767
_cell_volume 1024.367
_citation_journal_id_ASTM ZSTKAI
_cod_data_source_file Khranenko_ZSTKAI_1999_931.cif
_cod_data_source_block H4Li2N4O10Pd1
_cod_original_formula_sum 'H4 Li2 N4 O10 Pd1'
_cod_database_code 1521395

loop_
_symmetry_equiv_pos_as_xyz
x,y,z
-x+1/2,-y,z
x,-y+1/2,-z+1/2
-x+1/2,y+1/2,-z+1/2
-x,-y,-z
x-1/2,y,-z
-x,y-1/2,z-1/2
x-1/2,-y-1/2,z-1/2

loop_
_atom_site_label
_atom_site_type_symbol
_atom_site_fract_x
_atom_site_fract_y
_atom_site_fract_z
_atom_site_occupancy
_atom_site_U_iso_or_equiv
N2 N+3 0.25 0 0.8887 1 0.0
N3 N+3 0.25 0 0.2665 1 0.0
O1 O-2 0.0946 0.2619 0.0299 1 0.0
O6 O-2 0.0361 0.25 0.75 1 0.0
O4 O-2 0.321 0.0797 0.3206 1 0.0
Li1 Li+1 0.1179 0.3459 0.8682 1 0.0
O5 O-2 0.3577 0.0754 0.5811 0.5 0.0
Pd1 Pd+2 0.25 0 0.0774 1 0.0
O2 O-2 0.0142 0.0842 0.1417 1 0.0
O3 O-2 0.2362 0.1245 0.8292 1 0.0
N1 N+3 0.0997 0.132 0.0825 1 0.0
